data_4072804
loop_
_publ_author_name
'Dick, Allison R.'
'Remy, Matthew S.'
'Kampf, Jeff W.'
'Sanford, Melanie S.'

_publ_section_title
;
 Carbon&#x2212;Nitrogen Bond-Forming Reactions of Palladacycles with
 Hypervalent Iodine Reagents
;
_journal_issue 6
_journal_name_full Organometallics
_journal_page_first 1365
_journal_paper_doi 10.1021/om061052l
_journal_volume 26
_journal_year 2007
_chemical_formula_moiety 'C26 H22 N4 O4 Pd S2'
_chemical_formula_sum 'C26 H22 N4 O4 Pd S2'
_chemical_formula_weight 625.00
_chemical_name_systematic
;
 ?
;
_space_group_IT_number 2
_symmetry_cell_setting triclinic
_symmetry_space_group_name_Hall '-P 1'
_symmetry_space_group_name_H-M 'P -1'
_atom_sites_solution_hydrogens geom
_atom_sites_solution_primary direct
_atom_sites_solution_secondary difmap
_audit_creation_method SHELXL-97
_cell_angle_alpha 93.819(6)
_cell_angle_beta 97.112(6)
_cell_angle_gamma 99.438(6)
_cell_formula_units_Z 4
_cell_length_a 9.011(2)
_cell_length_b 13.302(3)
_cell_length_c 21.558(5)
_cell_measurement_reflns_used 5918
_cell_measurement_temperature 173(2)
_cell_measurement_theta_max 27.40
_cell_measurement_theta_min 2.57
_cell_volume 2519.5(10)
_computing_cell_refinement 'Bruker APEX2 v1.0-27'
_computing_data_collection 'Bruker APEX2 v1.0-27'
_computing_data_reduction 'Bruker SAINT v7.06a'
_computing_molecular_graphics 'Bruker SHELXTL'
_computing_publication_material 'Bruker SHELXTL'
_computing_structure_refinement 'SHELXL-97 (Sheldrick, 1997)'
_computing_structure_solution 'SHELXS-97 (Sheldrick, 1990)'
_diffrn_ambient_temperature 173(2)
_diffrn_measured_fraction_theta_full 0.963
_diffrn_measured_fraction_theta_max 0.963
_diffrn_measurement_device_type 'CCD area detector'
_diffrn_measurement_method 'omega scans'
_diffrn_radiation_monochromator graphite
_diffrn_radiation_source 'fine-focus sealed tube'
_diffrn_radiation_wavelength 0.77580
_diffrn_reflns_av_R_equivalents 0.0768
_diffrn_reflns_av_sigmaI/netI 0.0972
_diffrn_reflns_limit_h_max 10
_diffrn_reflns_limit_h_min -9
_diffrn_reflns_limit_k_max 15
_diffrn_reflns_limit_k_min -15
_diffrn_reflns_limit_l_max 25
_diffrn_reflns_limit_l_min -25
_diffrn_reflns_number 22855
_diffrn_reflns_theta_full 27.52
_diffrn_reflns_theta_max 27.52
_diffrn_reflns_theta_min 1.04
_exptl_absorpt_coefficient_mu 1.180
_exptl_absorpt_correction_T_max 0.9918
_exptl_absorpt_correction_T_min 0.8337
_exptl_absorpt_correction_type multi-scan
_exptl_absorpt_process_details
;
  Blessing, R. Acta Cryst. (1995) A51 33-38.
  Sheldrick, G.  SADABS (Version 2.10) Bruker/Siemens area
  detector absorption and other corrections, University of 
  Gottingen, Germany 2003.
;
_exptl_crystal_colour red
_exptl_crystal_density_diffrn 1.648
_exptl_crystal_density_method 'not measured'
_exptl_crystal_description needle
_exptl_crystal_F_000 1264
_exptl_crystal_size_max 0.16
_exptl_crystal_size_mid 0.01
_exptl_crystal_size_min 0.007
_refine_diff_density_max 0.948
_refine_diff_density_min -0.983
_refine_diff_density_rms 0.157
_refine_ls_extinction_coef 0.00051(11)
_refine_ls_extinction_expression Fc^*^=kFc[1+0.001xFc^2^\l^3^/sin(2\q)]^-1/4^
_refine_ls_extinction_method SHELXL
_refine_ls_goodness_of_fit_ref 1.093
_refine_ls_hydrogen_treatment mixed
_refine_ls_matrix_type full
_refine_ls_number_parameters 672
_refine_ls_number_reflns 8604
_refine_ls_number_restraints 0
_refine_ls_restrained_S_all 1.093
_refine_ls_R_factor_all 0.1160
_refine_ls_R_factor_gt 0.0814
_refine_ls_shift/su_max 0.000
_refine_ls_shift/su_mean 0.000
_refine_ls_structure_factor_coef Fsqd
_refine_ls_weighting_details 'calc w=1/[\s^2^(Fo^2^)+(0.0311P)^2^+32.3143P] where P=(Fo^2^+2Fc^2^)/3'
_refine_ls_weighting_scheme calc
_refine_ls_wR_factor_gt 0.1742
_refine_ls_wR_factor_ref 0.1876
_reflns_number_gt 5865
_reflns_number_total 8604
_reflns_threshold_expression >2sigma(I)
_cod_data_source_file om061052lsi20061115_093615.cif
_cod_data_source_block ad96a
_cod_depositor_comments
;
The following automatic conversions were performed:

'_symmetry_cell_setting' value 'Triclinic' changed to 'triclinic'
according to /home/saulius/struct/CIF-dictionaries/cif_core.dic
dictionary named 'cif_core.dic' version 2.4.1 from 2010-06-29.

Automatic conversion script
Id: cif_fix_values 1715 2011-07-08 13:25:40Z adriana 
;
_cod_original_cell_volume 2519.5(11)
_cod_original_sg_symbol_H-M P-1
_cod_database_code 4072804

loop_
_symmetry_equiv_pos_as_xyz
'x, y, z'
'-x, -y, -z'

loop_
_atom_site_label
_atom_site_type_symbol
_atom_site_fract_x
_atom_site_fract_y
_atom_site_fract_z
_atom_site_U_iso_or_equiv
_atom_site_adp_type
_atom_site_occupancy
_atom_site_symmetry_multiplicity
_atom_site_calc_flag
_atom_site_refinement_flags
Pd1 Pd 0.17594(8) 0.13883(5) 0.47478(3) 0.02830(18) Uani 1 1 d .
Pd2 Pd 0.71612(8) 0.15375(5) 0.01807(3) 0.03053(19) Uani 1 1 d .
S1 S 0.2645(3) 0.20754(18) 0.36290(11) 0.0356(6) Uani 1 1 d .
S2 S 0.0648(3) 0.28034(19) 0.57575(12) 0.0378(6) Uani 1 1 d .
S3 S 0.8968(3) 0.26509(19) 0.12404(12) 0.0420(6) Uani 1 1 d .
S4 S 0.5168(3) 0.2526(2) -0.08200(13) 0.0422(6) Uani 1 1 d .
O1 O 0.1877(7) 0.2631(5) 0.4068(3) 0.0402(17) Uani 1 1 d .
O2 O 0.1995(8) 0.1945(5) 0.2984(3) 0.0478(19) Uani 1 1 d .
O3 O -0.0239(8) 0.2841(5) 0.6267(3) 0.0479(19) Uani 1 1 d .
O4 O 0.0145(8) 0.3213(6) 0.5189(4) 0.054(2) Uani 1 1 d .
O5 O 0.8768(9) 0.2725(6) 0.1889(3) 0.055(2) Uani 1 1 d .
O6 O 0.7902(8) 0.3071(5) 0.0786(4) 0.052(2) Uani 1 1 d .
O7 O 0.3790(8) 0.2366(6) -0.1265(4) 0.060(2) Uani 1 1 d .
O8 O 0.5233(9) 0.3190(6) -0.0270(4) 0.059(2) Uani 1 1 d .
N1 N 0.2568(10) 0.1027(6) 0.3971(4) 0.040(2) Uani 1 1 d .
N2 N 0.2747(10) -0.0556(7) 0.4886(4) 0.043(2) Uani 1 1 d .
N3 N 0.2104(10) 0.0139(6) 0.5104(4) 0.036(2) Uani 1 1 d .
N4 N 0.0886(9) 0.1635(6) 0.5552(4) 0.039(2) Uani 1 1 d .
N5 N 0.8684(9) 0.1519(6) 0.0917(4) 0.040(2) Uani 1 1 d .
N6 N 0.7847(9) -0.0516(6) 0.0106(4) 0.040(2) Uani 1 1 d .
N7 N 0.7102(9) 0.0111(6) -0.0125(3) 0.036(2) Uani 1 1 d .
N8 N 0.5557(9) 0.1461(6) -0.0578(4) 0.037(2) Uani 1 1 d .
C1 C 0.3300(10) 0.0201(7) 0.3864(4) 0.030(2) Uani 1 1 d .
C2 C 0.4033(11) 0.0058(7) 0.3344(5) 0.038(2) Uani 1 1 d .
H2C H 0.4051 0.0551 0.3044 0.045 Uiso 1 1 calc R
C3 C 0.4732(12) -0.0771(8) 0.3247(5) 0.047(3) Uani 1 1 d .
H3B H 0.5236 -0.0844 0.2889 0.056 Uiso 1 1 calc R
C4 C 0.4695(12) -0.1511(8) 0.3683(5) 0.049(3) Uani 1 1 d .
H4B H 0.5152 -0.2095 0.3612 0.059 Uiso 1 1 calc R
C5 C 0.4032(13) -0.1402(8) 0.4191(5) 0.047(3) Uani 1 1 d .
H5B H 0.4046 -0.1903 0.4485 0.057 Uiso 1 1 calc R
C6 C 0.3287(11) -0.0544(7) 0.4310(4) 0.036(2) Uani 1 1 d .
C7 C 0.1671(10) 0.0049(7) 0.5731(4) 0.032(2) Uani 1 1 d .
C8 C 0.1806(11) -0.0811(7) 0.6065(5) 0.039(2) Uani 1 1 d .
H8B H 0.2164 -0.1378 0.5880 0.046 Uiso 1 1 calc R
C9 C 0.1427(12) -0.0825(9) 0.6647(5) 0.048(3) Uani 1 1 d .
H9A H 0.1523 -0.1401 0.6877 0.058 Uiso 1 1 calc R
C10 C 0.0880(14) 0.0023(9) 0.6920(5) 0.054(3) Uani 1 1 d .
H10A H 0.0607 0.0004 0.7331 0.065 Uiso 1 1 calc R
C11 C 0.0739(12) 0.0874(8) 0.6596(4) 0.044(3) Uani 1 1 d .
H11A H 0.0408 0.1445 0.6790 0.053 Uiso 1 1 calc R
C12 C 0.1091(11) 0.0888(7) 0.5973(4) 0.032(2) Uani 1 1 d .
C13 C 0.4546(11) 0.2682(7) 0.3673(4) 0.035(2) Uani 1 1 d .
C14 C 0.5169(13) 0.2853(8) 0.3124(5) 0.045(3) Uani 1 1 d .
H14A H 0.4573 0.2648 0.2727 0.054 Uiso 1 1 calc R
C15 C 0.6680(13) 0.3330(8) 0.3161(5) 0.050(3) Uani 1 1 d .
H15A H 0.7099 0.3448 0.2784 0.061 Uiso 1 1 calc R
C16 C 0.7583(11) 0.3635(7) 0.3727(5) 0.044(3) Uani 1 1 d .
C17 C 0.6914(12) 0.3424(8) 0.4269(5) 0.046(3) Uani 1 1 d .
H17A H 0.7518 0.3609 0.4667 0.055 Uiso 1 1 calc R
C18 C 0.5434(12) 0.2965(8) 0.4253(5) 0.042(3) Uani 1 1 d .
H18A H 0.5020 0.2842 0.4631 0.051 Uiso 1 1 calc R
C19 C 0.9205(12) 0.4138(9) 0.3754(6) 0.060(3) Uani 1 1 d .
H19A H 0.9811 0.3628 0.3632 0.090 Uiso 1 1 calc R
H19B H 0.9596 0.4439 0.4182 0.090 Uiso 1 1 calc R
H19C H 0.9271 0.4677 0.3465 0.090 Uiso 1 1 calc R
C20 C 0.2514(10) 0.3479(7) 0.6022(4) 0.032(2) Uani 1 1 d .
C21 C 0.3419(12) 0.3851(8) 0.5592(5) 0.043(3) Uani 1 1 d .
H21A H 0.3029 0.3799 0.5158 0.051 Uiso 1 1 calc R
C22 C 0.4890(12) 0.4298(8) 0.5797(5) 0.045(3) Uani 1 1 d .
H22A H 0.5514 0.4540 0.5495 0.054 Uiso 1 1 calc R
C23 C 0.5509(11) 0.4415(7) 0.6414(5) 0.038(2) Uani 1 1 d .
C24 C 0.4592(12) 0.4068(7) 0.6863(5) 0.040(3) Uani 1 1 d .
H24A H 0.4987 0.4156 0.7297 0.048 Uiso 1 1 calc R
C25 C 0.3078(11) 0.3588(7) 0.6666(5) 0.038(2) Uani 1 1 d .
H25A H 0.2446 0.3340 0.6964 0.045 Uiso 1 1 calc R
C26 C 0.7196(12) 0.4882(8) 0.6630(5) 0.050(3) Uani 1 1 d .
H26A H 0.7843 0.4435 0.6463 0.074 Uiso 1 1 calc R
H26B H 0.7393 0.4949 0.7090 0.074 Uiso 1 1 calc R
H26C H 0.7423 0.5558 0.6475 0.074 Uiso 1 1 calc R
C27 C 0.9365(11) 0.0674(7) 0.1054(4) 0.035(2) Uani 1 1 d .
C28 C 1.0503(11) 0.0707(7) 0.1575(4) 0.033(2) Uani 1 1 d .
H28A H 1.0812 0.1318 0.1847 0.039 Uiso 1 1 calc R
C29 C 1.1160(12) -0.0129(8) 0.1691(5) 0.043(3) Uani 1 1 d .
H29A H 1.1936 -0.0084 0.2038 0.052 Uiso 1 1 calc R
C30 C 1.0711(13) -0.1053(9) 0.1309(5) 0.052(3) Uani 1 1 d .
H30A H 1.1173 -0.1628 0.1400 0.062 Uiso 1 1 calc R
C31 C 0.9635(13) -0.1118(8) 0.0819(5) 0.048(3) Uani 1 1 d .
H31A H 0.9325 -0.1747 0.0565 0.058 Uiso 1 1 calc R
C32 C 0.8935(11) -0.0257(8) 0.0668(4) 0.038(2) Uani 1 1 d .
C33 C 0.6087(10) -0.0253(7) -0.0694(4) 0.028(2) Uani 1 1 d .
C34 C 0.5883(11) -0.1247(8) -0.0971(4) 0.038(2) Uani 1 1 d .
H34A H 0.6408 -0.1739 -0.0785 0.046 Uiso 1 1 calc R
C35 C 0.4885(13) -0.1504(9) -0.1529(5) 0.049(3) Uani 1 1 d .
H35A H 0.4706 -0.2179 -0.1730 0.058 Uiso 1 1 calc R
C36 C 0.4156(13) -0.0749(8) -0.1786(5) 0.045(3) Uani 1 1 d .
H36A H 0.3499 -0.0927 -0.2171 0.054 Uiso 1 1 calc R
C37 C 0.4331(12) 0.0229(8) -0.1517(4) 0.041(3) Uani 1 1 d .
H37A H 0.3800 0.0715 -0.1707 0.049 Uiso 1 1 calc R
C38 C 0.5340(11) 0.0504(7) -0.0939(4) 0.033(2) Uani 1 1 d .
C39 C 1.0852(12) 0.3242(7) 0.1188(5) 0.038(2) Uani 1 1 d .
C40 C 1.1889(12) 0.3510(7) 0.1730(5) 0.043(3) Uani 1 1 d .
H40A H 1.1596 0.3377 0.2129 0.052 Uiso 1 1 calc R
C41 C 1.3353(13) 0.3972(8) 0.1680(5) 0.046(3) Uani 1 1 d .
H41A H 1.4061 0.4161 0.2051 0.055 Uiso 1 1 calc R
C42 C 1.3814(13) 0.4165(7) 0.1111(5) 0.045(3) Uani 1 1 d .
C43 C 1.2786(12) 0.3886(8) 0.0566(5) 0.046(3) Uani 1 1 d .
H43A H 1.3103 0.4007 0.0169 0.055 Uiso 1 1 calc R
C44 C 1.1244(13) 0.3414(8) 0.0599(5) 0.046(3) Uani 1 1 d .
H44A H 1.0525 0.3229 0.0232 0.055 Uiso 1 1 calc R
C45 C 1.5437(12) 0.4668(8) 0.1059(6) 0.054(3) Uani 1 1 d .
H45A H 1.5796 0.5199 0.1407 0.081 Uiso 1 1 calc R
H45B H 1.5459 0.4978 0.0659 0.081 Uiso 1 1 calc R
H45C H 1.6097 0.4151 0.1077 0.081 Uiso 1 1 calc R
C46 C 0.6690(10) 0.3027(7) -0.1214(4) 0.031(2) Uani 1 1 d .
C47 C 0.7973(11) 0.3629(8) -0.0869(5) 0.040(3) Uani 1 1 d .
H47A H 0.8005 0.3795 -0.0431 0.048 Uiso 1 1 calc R
C48 C 0.9238(13) 0.3992(7) -0.1177(4) 0.041(3) Uani 1 1 d .
H48A H 1.0123 0.4396 -0.0943 0.050 Uiso 1 1 calc R
C49 C 0.9184(12) 0.3759(8) -0.1815(5) 0.045(3) Uani 1 1 d .
C50 C 0.7873(13) 0.3169(8) -0.2145(5) 0.048(3) Uani 1 1 d .
H50A H 0.7822 0.3020 -0.2585 0.057 Uiso 1 1 calc R
C51 C 0.6632(13) 0.2790(8) -0.1851(5) 0.043(3) Uani 1 1 d .
H51A H 0.5758 0.2374 -0.2085 0.051 Uiso 1 1 calc R
C52 C 1.0576(15) 0.4127(11) -0.2145(6) 0.074(4) Uani 1 1 d .
H52A H 1.0906 0.4866 -0.2043 0.111 Uiso 1 1 calc R
H52B H 1.0301 0.3981 -0.2600 0.111 Uiso 1 1 calc R
H52C H 1.1405 0.3769 -0.2000 0.111 Uiso 1 1 calc R

loop_
_atom_site_aniso_label
_atom_site_aniso_U_11
_atom_site_aniso_U_22
_atom_site_aniso_U_33
_atom_site_aniso_U_23
_atom_site_aniso_U_13
_atom_site_aniso_U_12
Pd1 0.0273(4) 0.0261(3) 0.0319(4) 0.0031(3) 0.0053(3) 0.0046(3)
Pd2 0.0304(4) 0.0283(4) 0.0325(4) 0.0036(3) 0.0026(3) 0.0049(3)
S1 0.0330(13) 0.0367(12) 0.0379(13) 0.0101(11) 0.0039(11) 0.0068(10)
S2 0.0275(13) 0.0348(12) 0.0498(15) -0.0009(11) 0.0033(11) 0.0052(10)
S3 0.0408(15) 0.0391(13) 0.0475(15) 0.0043(12) 0.0080(12) 0.0090(12)
S4 0.0366(14) 0.0422(14) 0.0517(15) 0.0073(12) 0.0111(12) 0.0132(11)
O1 0.026(4) 0.041(4) 0.052(4) 0.001(3) 0.003(3) 0.005(3)
O2 0.042(4) 0.052(4) 0.045(4) 0.019(3) -0.001(3) -0.004(4)
O3 0.029(4) 0.055(4) 0.060(5) -0.009(4) 0.018(3) 0.007(3)
O4 0.038(4) 0.053(4) 0.067(5) -0.001(4) -0.007(4) 0.008(4)
O5 0.065(5) 0.052(4) 0.048(4) -0.007(4) 0.026(4) 0.001(4)
O6 0.041(4) 0.051(4) 0.068(5) 0.012(4) 0.002(4) 0.021(4)
O7 0.023(4) 0.066(5) 0.091(6) 0.016(5) -0.004(4) 0.012(4)
O8 0.060(5) 0.059(5) 0.062(5) -0.007(4) 0.025(4) 0.010(4)
N1 0.046(5) 0.028(4) 0.047(5) 0.008(4) 0.003(4) 0.007(4)
N2 0.041(5) 0.048(5) 0.038(5) 0.003(4) 0.002(4) 0.001(4)
N3 0.048(5) 0.028(4) 0.031(4) -0.007(3) -0.002(4) 0.011(4)
N4 0.031(5) 0.037(4) 0.044(5) -0.002(4) 0.001(4) -0.002(4)
N5 0.033(5) 0.048(5) 0.039(5) 0.008(4) -0.003(4) 0.007(4)
N6 0.032(5) 0.042(5) 0.051(5) 0.013(4) 0.012(4) 0.011(4)
N7 0.038(5) 0.043(5) 0.034(4) 0.015(4) 0.022(4) 0.009(4)
N8 0.026(4) 0.043(5) 0.051(5) 0.012(4) 0.019(4) 0.014(4)
C1 0.028(5) 0.031(5) 0.029(5) 0.003(4) -0.001(4) 0.002(4)
C2 0.038(6) 0.037(5) 0.040(5) -0.001(4) 0.014(5) 0.006(4)
C3 0.037(6) 0.044(6) 0.055(7) -0.015(5) 0.004(5) 0.001(5)
C4 0.033(6) 0.048(6) 0.067(7) -0.010(6) 0.006(5) 0.015(5)
C5 0.048(7) 0.036(6) 0.052(6) 0.005(5) -0.008(5) 0.000(5)
C6 0.035(6) 0.033(5) 0.037(5) -0.006(4) 0.004(4) -0.002(4)
C7 0.018(5) 0.041(5) 0.033(5) 0.011(4) -0.003(4) -0.006(4)
C8 0.024(5) 0.037(5) 0.052(6) 0.008(5) 0.005(5) -0.001(4)
C9 0.043(6) 0.055(6) 0.044(6) 0.024(5) -0.001(5) -0.003(5)
C10 0.056(7) 0.061(7) 0.050(7) 0.014(6) 0.017(6) 0.012(6)
C11 0.040(6) 0.057(6) 0.031(5) 0.000(5) 0.006(5) -0.001(5)
C12 0.035(5) 0.032(5) 0.028(5) 0.005(4) 0.009(4) 0.000(4)
C13 0.040(6) 0.029(5) 0.032(5) 0.003(4) -0.005(4) 0.004(4)
C14 0.049(7) 0.046(6) 0.039(6) 0.007(5) 0.007(5) 0.004(5)
C15 0.049(7) 0.054(6) 0.056(7) 0.021(5) 0.019(6) 0.013(5)
C16 0.026(5) 0.038(5) 0.074(7) 0.025(5) 0.005(5) 0.012(4)
C17 0.029(6) 0.054(6) 0.047(6) 0.009(5) -0.012(5) 0.000(5)
C18 0.035(6) 0.047(6) 0.043(6) 0.015(5) 0.004(5) 0.001(5)
C19 0.025(6) 0.057(7) 0.097(9) 0.017(7) 0.000(6) 0.004(5)
C20 0.024(5) 0.031(5) 0.044(5) 0.010(4) 0.004(4) 0.008(4)
C21 0.044(6) 0.042(6) 0.037(5) 0.003(5) 0.002(5) -0.004(5)
C22 0.028(5) 0.041(6) 0.064(7) 0.007(5) 0.007(5) 0.000(5)
C23 0.030(5) 0.030(5) 0.052(6) 0.003(5) 0.001(5) -0.001(4)
C24 0.039(6) 0.030(5) 0.049(6) -0.008(5) -0.005(5) 0.011(4)
C25 0.038(6) 0.032(5) 0.047(6) -0.006(4) 0.019(5) 0.011(4)
C26 0.039(6) 0.039(6) 0.067(7) 0.002(5) 0.000(6) 0.001(5)
C27 0.041(6) 0.035(5) 0.030(5) 0.012(4) 0.011(4) 0.001(4)
C28 0.035(5) 0.038(5) 0.021(4) 0.000(4) 0.005(4) -0.004(4)
C29 0.035(6) 0.056(6) 0.041(6) 0.014(5) 0.008(5) 0.007(5)
C30 0.042(7) 0.054(7) 0.058(7) 0.003(6) 0.005(6) 0.009(5)
C31 0.056(7) 0.050(6) 0.043(6) 0.009(5) 0.015(5) 0.016(6)
C32 0.032(5) 0.053(6) 0.029(5) 0.011(4) 0.002(4) 0.010(5)
C33 0.018(4) 0.031(5) 0.032(5) 0.013(4) 0.001(4) -0.004(4)
C34 0.032(5) 0.047(6) 0.044(5) 0.021(5) 0.018(4) 0.014(4)
C35 0.048(7) 0.051(6) 0.039(6) -0.006(5) 0.002(5) -0.012(5)
C36 0.047(7) 0.048(6) 0.031(5) 0.008(5) -0.007(5) -0.009(5)
C37 0.041(6) 0.050(6) 0.035(5) 0.018(5) 0.008(5) 0.008(5)
C38 0.037(5) 0.035(5) 0.026(5) 0.006(4) 0.008(4) -0.004(4)
C39 0.043(6) 0.031(5) 0.040(5) 0.002(4) 0.004(5) 0.009(4)
C40 0.049(7) 0.031(5) 0.046(6) 0.006(5) 0.004(5) -0.001(5)
C41 0.049(7) 0.043(6) 0.043(6) 0.003(5) 0.000(5) 0.006(5)
C42 0.050(7) 0.026(5) 0.057(7) -0.006(5) 0.010(6) 0.002(5)
C43 0.039(6) 0.042(6) 0.060(7) 0.001(5) 0.016(5) 0.011(5)
C44 0.055(7) 0.041(6) 0.046(6) 0.004(5) 0.016(5) 0.017(5)
C45 0.036(6) 0.043(6) 0.078(8) -0.004(6) 0.013(6) -0.004(5)
C46 0.029(5) 0.025(4) 0.039(5) 0.003(4) 0.004(4) 0.001(4)
C47 0.030(5) 0.050(6) 0.041(6) 0.004(5) 0.007(5) 0.005(5)
C48 0.051(7) 0.039(5) 0.035(5) -0.001(4) 0.006(5) 0.013(5)
C49 0.039(6) 0.048(6) 0.047(6) 0.002(5) 0.012(5) 0.000(5)
C50 0.064(8) 0.041(6) 0.043(6) 0.014(5) 0.012(5) 0.012(5)
C51 0.048(6) 0.041(6) 0.039(6) 0.013(5) -0.002(5) 0.010(5)
C52 0.059(8) 0.080(9) 0.084(9) 0.000(8) 0.039(7) -0.003(7)

loop_
_atom_type_symbol
_atom_type_description
_atom_type_scat_dispersion_real
_atom_type_scat_dispersion_imag
_atom_type_scat_source
C C -0.0020 0.0020 'International Tables Vol C Tables 4.2.6.8 and 6.1.1.4'
H H 0.0000 0.0000 'International Tables Vol C Tables 4.2.6.8 and 6.1.1.4'
N N -0.0031 0.0040 'International Tables Vol C Tables 4.2.6.8 and 6.1.1.4'
O O -0.0041 0.0074 'International Tables Vol C Tables 4.2.6.8 and 6.1.1.4'
S S 0.1208 0.1483 'International Tables Vol C Tables 4.2.6.8 and 6.1.1.4'
Pd Pd -1.0418 1.1841 'International Tables Vol C Tables 4.2.6.8 and 6.1.1.4'

loop_
_geom_angle_atom_site_label_1
_geom_angle_atom_site_label_2
_geom_angle_atom_site_label_3
_geom_angle
N3 Pd1 N1 93.1(3)
N3 Pd1 N4 82.7(3)
N1 Pd1 N4 175.3(3)
N3 Pd1 O1 158.5(3)
N1 Pd1 O1 65.8(3)
N4 Pd1 O1 118.5(3)
N3 Pd1 S1 127.0(2)
N1 Pd1 S1 34.4(2)
N4 Pd1 S1 150.0(2)
O1 Pd1 S1 31.60(18)
N7 Pd2 N5 94.8(3)
N7 Pd2 N8 81.9(3)
N5 Pd2 N8 176.4(3)
N7 Pd2 O6 159.7(3)
N5 Pd2 O6 65.0(3)
N8 Pd2 O6 118.3(3)
N7 Pd2 S3 127.9(2)
N5 Pd2 S3 33.1(3)
N8 Pd2 S3 150.2(2)
O6 Pd2 S3 31.87(18)
O2 S1 O1 117.2(4)
O2 S1 N1 114.5(4)
O1 S1 N1 97.5(4)
O2 S1 C13 107.9(4)
O1 S1 C13 109.6(4)
N1 S1 C13 109.7(4)
O2 S1 Pd1 135.7(3)
O1 S1 Pd1 54.4(3)
N1 S1 Pd1 43.5(3)
C13 S1 Pd1 115.8(3)
O4 S2 O3 118.4(5)
O4 S2 N4 105.9(4)
O3 S2 N4 112.3(4)
O4 S2 C20 106.4(4)
O3 S2 C20 108.4(4)
N4 S2 C20 104.5(4)
O5 S3 O6 118.3(5)
O5 S3 N5 114.6(4)
O6 S3 N5 97.6(4)
O5 S3 C39 107.5(5)
O6 S3 C39 109.2(5)
N5 S3 C39 109.1(5)
O5 S3 Pd2 131.8(3)
O6 S3 Pd2 54.8(3)
N5 S3 Pd2 42.8(3)
C39 S3 Pd2 119.9(3)
O8 S4 O7 117.6(5)
O8 S4 N8 105.7(5)
O7 S4 N8 111.9(5)
O8 S4 C46 107.3(5)
O7 S4 C46 107.8(5)
N8 S4 C46 105.9(4)
S1 O1 Pd1 94.0(3)
S3 O6 Pd2 93.4(3)
C1 N1 S1 129.3(7)
C1 N1 Pd1 125.9(6)
S1 N1 Pd1 102.1(4)
N3 N2 C6 123.4(9)
N2 N3 C7 117.1(8)
N2 N3 Pd1 128.4(7)
C7 N3 Pd1 114.3(6)
C12 N4 S2 124.6(7)
C12 N4 Pd1 112.9(6)
S2 N4 Pd1 118.0(4)
C27 N5 S3 131.7(7)
C27 N5 Pd2 124.1(6)
S3 N5 Pd2 104.0(4)
N7 N6 C32 122.4(8)
N6 N7 C33 116.0(8)
N6 N7 Pd2 128.2(7)
C33 N7 Pd2 115.8(6)
C38 N8 S4 126.8(7)
C38 N8 Pd2 111.6(6)
S4 N8 Pd2 117.8(5)
C2 C1 N1 123.6(8)
C2 C1 C6 118.2(9)
N1 C1 C6 118.2(8)
C3 C2 C1 122.3(10)
C2 C3 C4 119.3(10)
C5 C4 C3 120.8(10)
C4 C5 C6 121.6(10)
N2 C6 C1 130.3(9)
N2 C6 C5 111.8(9)
C1 C6 C5 117.8(9)
C8 C7 C12 122.5(9)
C8 C7 N3 122.9(9)
C12 C7 N3 114.6(8)
C9 C8 C7 119.5(10)
C8 C9 C10 120.1(10)
C11 C10 C9 121.1(10)
C10 C11 C12 119.6(10)
C7 C12 N4 115.0(8)
C7 C12 C11 117.2(9)
N4 C12 C11 127.7(9)
C14 C13 C18 120.1(10)
C14 C13 S1 119.5(7)
C18 C13 S1 120.4(8)
C13 C14 C15 119.3(10)
C16 C15 C14 122.1(10)
C15 C16 C17 116.6(9)
C15 C16 C19 121.0(11)
C17 C16 C19 122.4(10)
C18 C17 C16 123.1(9)
C17 C18 C13 118.8(10)
C21 C20 C25 120.5(9)
C21 C20 S2 119.5(7)
C25 C20 S2 120.0(7)
C22 C21 C20 118.9(10)
C21 C22 C23 123.3(10)
C22 C23 C24 118.7(9)
C22 C23 C26 122.2(9)
C24 C23 C26 119.1(9)
C23 C24 C25 119.3(9)
C20 C25 C24 119.2(9)
N5 C27 C32 120.5(8)
N5 C27 C28 122.3(9)
C32 C27 C28 117.3(9)
C29 C28 C27 120.8(9)
C28 C29 C30 121.4(10)
C31 C30 C29 119.7(11)
C30 C31 C32 121.1(11)
C27 C32 C31 119.7(9)
C27 C32 N6 130.1(9)
C31 C32 N6 110.2(9)
C34 C33 C38 123.8(8)
C34 C33 N7 123.6(8)
C38 C33 N7 112.7(8)
C33 C34 C35 118.2(9)
C36 C35 C34 118.6(10)
C37 C36 C35 124.0(9)
C36 C37 C38 118.1(9)
C33 C38 N8 117.6(8)
C33 C38 C37 117.3(8)
N8 C38 C37 125.0(9)
C44 C39 C40 122.0(10)
C44 C39 S3 118.2(8)
C40 C39 S3 119.8(8)
C41 C40 C39 119.0(10)
C42 C41 C40 121.8(10)
C41 C42 C43 119.4(10)
C41 C42 C45 121.5(10)
C43 C42 C45 119.1(10)
C42 C43 C44 120.4(10)
C39 C44 C43 117.3(10)
C51 C46 C47 120.6(9)
C51 C46 S4 120.4(7)
C47 C46 S4 118.9(7)
C46 C47 C48 119.4(9)
C49 C48 C47 120.2(10)
C48 C49 C50 118.7(10)
C48 C49 C52 120.1(10)
C50 C49 C52 121.2(10)
C49 C50 C51 122.0(10)
C46 C51 C50 119.1(10)

loop_
_geom_bond_atom_site_label_1
_geom_bond_atom_site_label_2
_geom_bond_distance
Pd1 N3 1.931(8)
Pd1 N1 1.968(9)
Pd1 N4 2.020(8)
Pd1 O1 2.279(7)
Pd1 S1 2.797(3)
Pd2 N7 1.957(8)
Pd2 N5 1.970(8)
Pd2 N8 2.030(8)
Pd2 O6 2.300(7)
Pd2 S3 2.811(3)
S1 O2 1.427(7)
S1 O1 1.469(7)
S1 N1 1.616(8)
S1 C13 1.758(10)
S2 O4 1.426(8)
S2 O3 1.439(7)
S2 N4 1.643(8)
S2 C20 1.777(9)
S3 O5 1.430(7)
S3 O6 1.487(7)
S3 N5 1.584(9)
S3 C39 1.770(11)
S4 O8 1.420(8)
S4 O7 1.449(8)
S4 N8 1.619(8)
S4 C46 1.764(9)
N1 C1 1.393(12)
N2 N3 1.264(11)
N2 C6 1.387(13)
N3 C7 1.459(12)
N4 C12 1.408(12)
N5 C27 1.396(12)
N6 N7 1.245(11)
N6 C32 1.445(12)
N7 C33 1.441(11)
N8 C38 1.419(12)
C1 C2 1.387(13)
C1 C6 1.427(13)
C2 C3 1.374(14)
C3 C4 1.404(15)
C4 C5 1.322(15)
C5 C6 1.440(15)
C7 C8 1.405(13)
C7 C12 1.405(13)
C8 C9 1.341(14)
C9 C10 1.424(16)
C10 C11 1.384(15)
C11 C12 1.418(13)
C13 C14 1.389(14)
C13 C18 1.392(13)
C14 C15 1.394(15)
C15 C16 1.377(15)
C16 C17 1.404(15)
C16 C19 1.497(14)
C17 C18 1.368(14)
C20 C21 1.375(14)
C20 C25 1.407(13)
C21 C22 1.366(14)
C22 C23 1.367(14)
C23 C24 1.402(14)
C23 C26 1.547(14)
C24 C25 1.408(14)
C27 C32 1.414(13)
C27 C28 1.418(13)
C28 C29 1.366(14)
C29 C30 1.405(15)
C30 C31 1.330(15)
C31 C32 1.433(14)
C33 C34 1.387(13)
C33 C38 1.397(13)
C34 C35 1.398(14)
C35 C36 1.395(15)
C36 C37 1.365(14)
C37 C38 1.437(13)
C39 C44 1.381(14)
C39 C40 1.391(14)
C40 C41 1.381(15)
C41 C42 1.371(15)
C42 C43 1.391(15)
C42 C45 1.526(15)
C43 C44 1.441(15)
C46 C51 1.379(13)
C46 C47 1.392(13)
C47 C48 1.422(14)
C48 C49 1.383(14)
C49 C50 1.389(15)
C49 C52 1.545(15)
C50 C51 1.394(15)
